data_7152413
loop_
_publ_author_name
'Yoshida, Masanori'
'Masaki, Erika'
'Ikehara, Hiroto'
'Hara, Shoji'

_publ_section_title
;
 Enantioselective synthesis of gabapentin analogues via organocatalytic
 asymmetric Michael addition of \a-branched aldehydes to
 \b-nitroacrylates.
;
_journal_issue 27
_journal_name_full 'Organic &amp; biomolecular chemistry'
_journal_page_first 5289
_journal_page_last 5297
_journal_paper_doi 10.1039/c2ob25413a
_journal_volume 10
_journal_year 2012
_chemical_absolute_configuration ad
_chemical_compound_source '4,4-dimethylpyrrolidine-3-carboxylic acid'
_chemical_formula_moiety 'C13 H16 N2 O6 S'
_chemical_formula_sum 'C13 H16 N2 O6 S'
_chemical_formula_weight 328.34
_chemical_melting_point 430
_chemical_name_common 'N-nosyl 4,4-dimethylpyrrolidine-3-carboxylic acid'
_chemical_name_systematic '(S)-N-(2-nitrophenylsulphonyl)-4,4-dimethylpyrrolidine-3-carboxylic acid'
_space_group_IT_number 1
_symmetry_cell_setting triclinic
_symmetry_Int_Tables_number 1
_symmetry_space_group_name_Hall 'P 1'
_symmetry_space_group_name_H-M 'P 1'
_atom_sites_solution_hydrogens geom
_atom_sites_solution_primary direct
_atom_sites_solution_secondary difmap
_cell_angle_alpha 75.7436(14)
_cell_angle_beta 72.7353(14)
_cell_angle_gamma 80.7840(13)
_cell_formula_units_Z 2
_cell_length_a 7.5722(4)
_cell_length_b 9.8018(5)
_cell_length_c 10.6602(5)
_cell_measurement_reflns_used 6901
_cell_measurement_temperature 123
_cell_measurement_theta_max 27.45
_cell_measurement_theta_min 3.02
_cell_volume 729.05(6)
_computing_cell_refinement 'RAPID AUTO'
_computing_data_collection 'RAPID AUTO (Rigaku, ????)'
_computing_data_reduction 'RAPID AUTO'
_computing_molecular_graphics 'CrystalStructure 4.0'
_computing_publication_material 'CrystalStructure 4.0 (Rigaku, 2010)'
_computing_structure_refinement 'SHELXL97 (Sheldrick, 2008)'
_computing_structure_solution 'Il Milione (Burla, et al., 2007)'
_diffrn_ambient_pressure 101
_diffrn_ambient_temperature 123
_diffrn_detector_area_resol_mean 10.000
_diffrn_measured_fraction_theta_full 0.989
_diffrn_measured_fraction_theta_max 0.989
_diffrn_measurement_device_type 'Rigaku R-AXIS RAPID'
_diffrn_measurement_method \w
_diffrn_radiation_probe x-ray
_diffrn_radiation_type 'Mo Ka'
_diffrn_radiation_wavelength 0.71075
_diffrn_reflns_av_R_equivalents 0.0156
_diffrn_reflns_limit_h_max 9
_diffrn_reflns_limit_h_min -9
_diffrn_reflns_limit_k_max 11
_diffrn_reflns_limit_k_min -12
_diffrn_reflns_limit_l_max 13
_diffrn_reflns_limit_l_min -13
_diffrn_reflns_number 7153
_diffrn_reflns_theta_full 27.45
_diffrn_reflns_theta_max 27.45
_diffrn_standards_number 0
_exptl_absorpt_coefficient_mu 0.254
_exptl_absorpt_correction_T_max 0.975
_exptl_absorpt_correction_T_min 0.826
_exptl_absorpt_correction_type multi-scan
_exptl_absorpt_process_details 'ABSCOR (Rigaku, 1995)'
_exptl_crystal_colour white
_exptl_crystal_density_diffrn 1.496
_exptl_crystal_density_method 'not measured'
_exptl_crystal_description block
_exptl_crystal_F_000 344.00
_exptl_crystal_recrystallization_method 2-propanol/hexane
_exptl_crystal_size_max 0.500
_exptl_crystal_size_mid 0.300
_exptl_crystal_size_min 0.100
_refine_diff_density_max 0.860
_refine_diff_density_min -0.330
_refine_ls_abs_structure_details 'Flack, H. D. (1983), Acta Cryst. A39, 876-881. 2118 Friedel Pairs'
_refine_ls_abs_structure_Flack 0.02(8)
_refine_ls_extinction_method none
_refine_ls_goodness_of_fit_ref 1.090
_refine_ls_hydrogen_treatment mixed
_refine_ls_number_parameters 404
_refine_ls_number_reflns 5411
_refine_ls_number_restraints 3
_refine_ls_R_factor_gt 0.0440
_refine_ls_shift/su_max 0.000
_refine_ls_structure_factor_coef Fsqd
_refine_ls_weighting_details 'w = 1/[\s^2^(Fo^2^)+(0.0760P)^2^+0.3860P] where P=(Fo^2^+2Fc^2^)/3'
_refine_ls_weighting_scheme calc
_refine_ls_wR_factor_ref 0.1235
_reflns_number_gt 5067
_reflns_number_total 5411
_reflns_threshold_expression F^2^>2.0\s(F^2^)
_cod_data_source_file c2ob25413a.txt
_cod_data_source_block yoshida20120510
_cod_original_cell_volume 729.04(6)
_cod_database_code 7152413

loop_
_symmetry_equiv_pos_site_id
_symmetry_equiv_pos_as_xyz
1 +X,+Y,+Z

loop_
_atom_site_label
_atom_site_type_symbol
_atom_site_fract_x
_atom_site_fract_y
_atom_site_fract_z
_atom_site_U_iso_or_equiv
_atom_site_adp_type
_atom_site_occupancy
_atom_site_symmetry_multiplicity
_atom_site_calc_flag
_atom_site_refinement_flags
S1 S 0.38069(8) 0.90504(7) -0.06688(6) 0.01930(17) Uani 1.0 1 d .
S2 S -0.10221(8) 0.63642(7) 0.78622(6) 0.01880(17) Uani 1.0 1 d .
O1 O 0.5404(3) 0.9819(3) -0.1014(3) 0.0248(6) Uani 1.0 1 d .
O2 O 0.3400(4) 0.8509(3) -0.1671(3) 0.0281(6) Uani 1.0 1 d .
O3 O 0.3987(4) 1.0790(3) 0.1543(3) 0.0315(6) Uani 1.0 1 d .
O4 O 0.3951(4) 1.2895(3) 0.0283(3) 0.0366(7) Uani 1.0 1 d .
O5 O 0.0773(4) 0.4299(3) 0.2589(3) 0.0351(6) Uani 1.0 1 d .
O6 O 0.3046(5) 0.3524(3) 0.3572(4) 0.0496(8) Uani 1.0 1 d .
O7 O -0.0655(4) 0.6943(3) 0.8862(3) 0.0252(5) Uani 1.0 1 d .
O8 O -0.2603(3) 0.5581(3) 0.8202(3) 0.0223(5) Uani 1.0 1 d .
O9 O -0.1137(4) 0.4658(3) 0.5636(3) 0.0314(6) Uani 1.0 1 d .
O10 O -0.1339(4) 0.2618(3) 0.7015(3) 0.0321(6) Uani 1.0 1 d .
O11 O 0.1276(4) 1.1271(3) 0.4585(3) 0.0343(6) Uani 1.0 1 d .
O12 O -0.1376(4) 1.2241(3) 0.4079(3) 0.0326(6) Uani 1.0 1 d .
N1 N 0.3939(4) 0.7757(4) 0.0553(4) 0.0260(7) Uani 1.0 1 d .
N2 N 0.3397(4) 1.1707(3) 0.0722(3) 0.0236(6) Uani 1.0 1 d .
N3 N -0.0642(4) 0.3727(4) 0.6513(3) 0.0223(6) Uani 1.0 1 d .
N4 N -0.1141(4) 0.7604(4) 0.6568(4) 0.0264(7) Uani 1.0 1 d .
C1 C 0.2654(6) 0.6637(4) 0.0978(5) 0.0341(9) Uani 1.0 1 d .
C2 C 0.2824(5) 0.5941(4) 0.2398(4) 0.0365(8) Uani 1.0 1 d .
C3 C 0.4834(5) 0.6139(4) 0.2352(4) 0.0231(7) Uani 1.0 1 d .
C4 C 0.5067(6) 0.7638(4) 0.1490(5) 0.0328(9) Uani 1.0 1 d .
C5 C 0.2140(6) 0.4487(4) 0.2841(4) 0.0366(8) Uani 1.0 1 d .
C6 C 0.6253(6) 0.5091(5) 0.1655(5) 0.0449(10) Uani 1.0 1 d .
C7 C 0.5035(8) 0.6023(6) 0.3779(5) 0.0576(12) Uani 1.0 1 d .
C8 C 0.1791(5) 1.0222(4) -0.0127(3) 0.0183(6) Uani 1.0 1 d .
C9 C 0.1796(5) 1.1431(4) 0.0337(3) 0.0194(7) Uani 1.0 1 d .
C10 C 0.0277(5) 1.2404(4) 0.0522(4) 0.0269(8) Uani 1.0 1 d .
C11 C -0.1359(5) 1.2124(5) 0.0330(4) 0.0335(9) Uani 1.0 1 d .
C12 C -0.1432(5) 1.0908(5) -0.0079(4) 0.0300(8) Uani 1.0 1 d .
C13 C 0.0166(5) 0.9974(4) -0.0333(4) 0.0223(7) Uani 1.0 1 d .
C14 C -0.0149(6) 0.8878(5) 0.6254(5) 0.0380(10) Uani 1.0 1 d .
C15 C -0.1405(4) 1.0000(3) 0.5588(3) 0.0214(6) Uani 1.0 1 d .
C16 C -0.2299(5) 0.9208(4) 0.4853(4) 0.0217(7) Uani 1.0 1 d .
C17 C -0.2641(5) 0.7808(4) 0.5895(4) 0.0234(7) Uani 1.0 1 d .
C18 C -0.0374(5) 1.1236(4) 0.4701(3) 0.0250(7) Uani 1.0 1 d .
C19 C -0.4123(5) 0.9945(4) 0.4615(5) 0.0403(9) Uani 1.0 1 d .
C20 C -0.0914(6) 0.8937(4) 0.3553(3) 0.0330(8) Uani 1.0 1 d .
C21 C 0.0977(5) 0.5193(4) 0.7375(4) 0.0193(6) Uani 1.0 1 d .
C22 C 0.0949(4) 0.3983(4) 0.6918(4) 0.0210(7) Uani 1.0 1 d .
C23 C 0.2474(5) 0.2959(4) 0.6743(4) 0.0264(8) Uani 1.0 1 d .
C24 C 0.4092(5) 0.3209(5) 0.6976(4) 0.0301(8) Uani 1.0 1 d .
C25 C 0.4173(5) 0.4430(5) 0.7369(5) 0.0308(8) Uani 1.0 1 d .
C26 C 0.2645(5) 0.5404(4) 0.7602(4) 0.0255(8) Uani 1.0 1 d .
H1 H 0.3046 0.5953 0.0379 0.0409 Uiso 1.0 1 calc R
H2 H 0.1366 0.7044 0.0992 0.0409 Uiso 1.0 1 calc R
H3 H 0.1974 0.6532 0.3016 0.0437 Uiso 1.0 1 calc R
H4 H 0.4604 0.8357 0.2051 0.0393 Uiso 1.0 1 calc R
H5 H 0.6386 0.7753 0.1000 0.0393 Uiso 1.0 1 calc R
H6 H 0.6047 0.5115 0.0784 0.0539 Uiso 1.0 1 calc R
H7 H 0.6119 0.4137 0.2214 0.0539 Uiso 1.0 1 calc R
H8 H 0.7507 0.5345 0.1516 0.0539 Uiso 1.0 1 calc R
H9 H 0.4855 0.5058 0.4300 0.0692 Uiso 1.0 1 calc R
H10 H 0.4099 0.6688 0.4227 0.0692 Uiso 1.0 1 calc R
H11 H 0.6278 0.6250 0.3712 0.0692 Uiso 1.0 1 calc R
H12 H 0.0339 1.3255 0.0777 0.0323 Uiso 1.0 1 calc R
H13 H -0.2434 1.2775 0.0482 0.0402 Uiso 1.0 1 calc R
H14 H -0.2560 1.0709 -0.0187 0.0359 Uiso 1.0 1 calc R
H15 H 0.0135 0.9157 -0.0653 0.0267 Uiso 1.0 1 calc R
H16 H 0.248(5) 0.267(5) 0.396(4) 0.0223 Uiso 1.0 1 d .
H17 H 0.1105 0.8761 0.5635 0.0456 Uiso 1.0 1 calc R
H18 H -0.0036 0.9106 0.7080 0.0456 Uiso 1.0 1 calc R
H19 H -0.2420 1.0356 0.6310 0.0257 Uiso 1.0 1 calc R
H20 H -0.3877 0.7877 0.6546 0.0281 Uiso 1.0 1 calc R
H21 H -0.2562 0.7017 0.5449 0.0281 Uiso 1.0 1 calc R
H22 H -0.4699 0.9333 0.4280 0.0483 Uiso 1.0 1 calc R
H23 H -0.3895 1.0833 0.3951 0.0483 Uiso 1.0 1 calc R
H24 H -0.4955 1.0147 0.5461 0.0483 Uiso 1.0 1 calc R
H25 H -0.0708 0.9835 0.2901 0.0396 Uiso 1.0 1 calc R
H26 H -0.1407 0.8304 0.3184 0.0396 Uiso 1.0 1 calc R
H27 H 0.0266 0.8497 0.3736 0.0396 Uiso 1.0 1 calc R
H28 H 0.2402 0.2120 0.6474 0.0317 Uiso 1.0 1 calc R
H29 H 0.5147 0.2534 0.6864 0.0361 Uiso 1.0 1 calc R
H30 H 0.5308 0.4606 0.7483 0.0369 Uiso 1.0 1 calc R
H31 H 0.2717 0.6216 0.7914 0.0305 Uiso 1.0 1 calc R
H32 H -0.067(5) 1.294(4) 0.360(4) 0.0223 Uiso 1.0 1 d .

loop_
_atom_site_aniso_label
_atom_site_aniso_U_11
_atom_site_aniso_U_22
_atom_site_aniso_U_33
_atom_site_aniso_U_12
_atom_site_aniso_U_13
_atom_site_aniso_U_23
S1 0.0222(4) 0.0169(4) 0.0204(4) -0.0043(3) -0.0057(3) -0.0054(3)
S2 0.0213(4) 0.0167(4) 0.0198(4) -0.0052(3) -0.0056(3) -0.0042(3)
O1 0.0226(12) 0.0227(13) 0.0278(13) -0.0060(10) -0.0046(10) -0.0036(10)
O2 0.0306(13) 0.0312(14) 0.0275(13) -0.0024(11) -0.0084(11) -0.0146(11)
O3 0.0385(14) 0.0282(15) 0.0347(15) -0.0006(11) -0.0209(12) -0.0074(12)
O4 0.0362(13) 0.0275(14) 0.0505(17) -0.0137(11) -0.0150(13) -0.0053(12)
O5 0.0475(15) 0.0288(13) 0.0324(13) -0.0150(11) -0.0147(12) -0.0006(10)
O6 0.0647(19) 0.0306(14) 0.0601(18) -0.0242(14) -0.0357(16) 0.0141(13)
O7 0.0307(12) 0.0233(13) 0.0256(12) -0.0059(10) -0.0081(11) -0.0097(10)
O8 0.0220(11) 0.0225(13) 0.0239(12) -0.0077(10) -0.0035(10) -0.0071(10)
O9 0.0341(13) 0.0309(16) 0.0370(15) 0.0039(11) -0.0200(12) -0.0130(12)
O10 0.0307(12) 0.0242(13) 0.0486(16) -0.0088(10) -0.0162(12) -0.0104(12)
O11 0.0368(13) 0.0217(12) 0.0408(14) -0.0103(10) -0.0076(11) 0.0015(10)
O12 0.0417(13) 0.0199(12) 0.0342(12) -0.0070(10) -0.0091(11) -0.0008(10)
N1 0.0308(14) 0.0164(14) 0.0353(17) -0.0077(11) -0.0193(13) 0.0022(12)
N2 0.0221(13) 0.0212(15) 0.0296(15) -0.0039(11) -0.0065(12) -0.0087(12)
N3 0.0230(13) 0.0254(15) 0.0240(15) -0.0010(11) -0.0085(12) -0.0134(12)
N4 0.0299(14) 0.0223(16) 0.0318(16) -0.0107(12) -0.0172(13) 0.0018(12)
C1 0.0415(19) 0.0167(17) 0.049(3) -0.0141(15) -0.0258(18) 0.0075(15)
C2 0.0352(17) 0.0286(18) 0.047(2) -0.0065(14) -0.0089(16) -0.0116(15)
C3 0.0298(16) 0.0181(16) 0.0219(15) -0.0072(12) -0.0086(13) 0.0001(12)
C4 0.0386(18) 0.0203(18) 0.048(3) -0.0075(14) -0.0257(17) -0.0024(15)
C5 0.051(3) 0.0270(18) 0.0338(18) -0.0138(16) -0.0177(17) 0.0031(14)
C6 0.0384(19) 0.037(2) 0.047(2) 0.0011(16) -0.0027(17) -0.0001(16)
C7 0.086(4) 0.053(3) 0.041(3) -0.032(3) -0.021(3) -0.0029(19)
C8 0.0224(14) 0.0168(15) 0.0159(14) -0.0033(12) -0.0060(12) -0.0020(12)
C9 0.0225(15) 0.0196(16) 0.0190(15) -0.0053(12) -0.0069(13) -0.0054(12)
C10 0.0290(17) 0.0259(19) 0.0283(17) 0.0010(14) -0.0084(15) -0.0118(14)
C11 0.0253(17) 0.038(3) 0.041(3) 0.0035(16) -0.0109(16) -0.0181(17)
C12 0.0231(16) 0.035(2) 0.0372(19) -0.0039(14) -0.0109(15) -0.0130(16)
C13 0.0249(15) 0.0217(17) 0.0245(16) -0.0061(13) -0.0109(13) -0.0050(13)
C14 0.051(3) 0.028(2) 0.045(3) -0.0217(17) -0.0317(19) 0.0099(16)
C15 0.0319(14) 0.0153(13) 0.0179(12) -0.0071(11) -0.0037(11) -0.0055(10)
C16 0.0232(14) 0.0179(16) 0.0273(16) -0.0017(12) -0.0096(13) -0.0078(13)
C17 0.0266(14) 0.0183(16) 0.0286(15) -0.0046(12) -0.0151(13) 0.0000(12)
C18 0.0326(15) 0.0180(14) 0.0226(13) -0.0048(12) -0.0008(12) -0.0077(11)
C19 0.0337(17) 0.0252(17) 0.062(3) -0.0013(14) -0.0249(17) 0.0052(16)
C20 0.0463(19) 0.0290(17) 0.0231(14) -0.0113(15) 0.0007(14) -0.0116(13)
C21 0.0201(14) 0.0199(16) 0.0195(15) -0.0056(12) -0.0057(12) -0.0042(12)
C22 0.0180(14) 0.0236(17) 0.0221(16) -0.0056(12) -0.0049(13) -0.0046(13)
C23 0.0240(16) 0.0253(19) 0.0350(19) -0.0006(13) -0.0120(15) -0.0119(15)
C24 0.0220(16) 0.033(2) 0.038(2) 0.0024(14) -0.0114(15) -0.0119(16)
C25 0.0232(16) 0.037(2) 0.0366(19) -0.0078(15) -0.0141(15) -0.0057(16)
C26 0.0246(15) 0.0306(19) 0.0246(16) -0.0100(14) -0.0066(14) -0.0074(14)

loop_
_atom_type_symbol
_atom_type_description
_atom_type_scat_dispersion_real
_atom_type_scat_dispersion_imag
_atom_type_scat_source
C C 0.0033 0.0016
;
International Tables for Crystallography
(1992, Vol. C, Tables 4.2.6.8 and 6.1.1.4)
;
H H 0.0000 0.0000
;
International Tables for Crystallography
(1992, Vol. C, Table 6.1.1.4)
;
N N 0.0061 0.0033
;
International Tables for Crystallography
(1992, Vol. C, Tables 4.2.6.8 and 6.1.1.4)
;
O O 0.0106 0.0060
;
International Tables for Crystallography
(1992, Vol. C, Tables 4.2.6.8 and 6.1.1.4)
;
S S 0.1246 0.1234
;
International Tables for Crystallography
(1992, Vol. C, Tables 4.2.6.8 and 6.1.1.4)
;

loop_
_geom_angle_atom_site_label_1
_geom_angle_atom_site_label_2
_geom_angle_atom_site_label_3
_geom_angle
_geom_angle_publ_flag
O1 S1 O2 119.82(15) yes
O1 S1 N1 108.72(17) yes
O1 S1 C8 107.59(16) yes
O2 S1 N1 107.44(18) yes
O2 S1 C8 104.19(16) yes
N1 S1 C8 108.60(14) yes
O7 S2 O8 119.88(14) yes
O7 S2 N4 109.59(17) yes
O7 S2 C21 104.45(17) yes
O8 S2 N4 107.59(16) yes
O8 S2 C21 106.95(16) yes
N4 S2 C21 107.81(15) yes
S1 N1 C1 120.8(3) yes
S1 N1 C4 125.8(3) yes
C1 N1 C4 112.7(3) yes
O3 N2 O4 124.1(4) yes
O3 N2 C9 117.8(3) yes
O4 N2 C9 117.7(3) yes
O9 N3 O10 124.4(4) yes
O9 N3 C22 116.5(3) yes
O10 N3 C22 119.1(3) yes
S2 N4 C14 120.7(4) yes
S2 N4 C17 123.4(3) yes
C14 N4 C17 113.0(3) yes
N1 C1 C2 102.4(4) yes
C1 C2 C3 104.4(3) yes
C1 C2 C5 110.7(4) yes
C3 C2 C5 120.6(3) yes
C2 C3 C4 101.7(3) yes
C2 C3 C6 112.0(4) yes
C2 C3 C7 111.3(3) yes
C4 C3 C6 109.6(3) yes
C4 C3 C7 112.0(4) yes
C6 C3 C7 110.1(4) yes
N1 C4 C3 103.7(4) yes
O5 C5 O6 124.0(4) yes
O5 C5 C2 119.7(4) yes
O6 C5 C2 116.1(4) yes
S1 C8 C9 125.1(3) yes
S1 C8 C13 116.3(3) yes
C9 C8 C13 118.2(3) yes
N2 C9 C8 122.1(3) yes
N2 C9 C10 115.8(4) yes
C8 C9 C10 122.0(4) yes
C9 C10 C11 118.8(4) yes
C10 C11 C12 120.6(4) yes
C11 C12 C13 119.4(4) yes
C8 C13 C12 120.9(4) yes
N4 C14 C15 102.0(4) yes
C14 C15 C16 105.4(3) yes
C14 C15 C18 111.8(3) yes
C16 C15 C18 115.1(3) yes
C15 C16 C17 100.5(3) yes
C15 C16 C19 113.5(3) yes
C15 C16 C20 110.4(3) yes
C17 C16 C19 109.9(3) yes
C17 C16 C20 110.4(3) yes
C19 C16 C20 111.6(4) yes
N4 C17 C16 104.2(3) yes
O11 C18 O12 123.8(3) yes
O11 C18 C15 121.2(3) yes
O12 C18 C15 115.0(3) yes
S2 C21 C22 123.7(3) yes
S2 C21 C26 118.3(3) yes
C22 C21 C26 117.6(3) yes
N3 C22 C21 122.4(3) yes
N3 C22 C23 115.1(4) yes
C21 C22 C23 122.4(4) yes
C22 C23 C24 118.1(4) yes
C23 C24 C25 120.3(4) yes
C24 C25 C26 121.6(4) yes
C21 C26 C25 119.9(4) yes
C5 O6 H16 115(3) no
C18 O12 H32 109(3) no
N1 C1 H1 111.292 no
N1 C1 H2 111.294 no
C2 C1 H1 111.294 no
C2 C1 H2 111.292 no
H1 C1 H2 109.190 no
C1 C2 H3 106.808 no
C3 C2 H3 106.811 no
C5 C2 H3 106.812 no
N1 C4 H4 111.024 no
N1 C4 H5 111.022 no
C3 C4 H4 111.037 no
C3 C4 H5 111.033 no
H4 C4 H5 109.011 no
C3 C6 H6 109.467 no
C3 C6 H7 109.474 no
C3 C6 H8 109.474 no
H6 C6 H7 109.473 no
H6 C6 H8 109.466 no
H7 C6 H8 109.473 no
C3 C7 H9 109.470 no
C3 C7 H10 109.475 no
C3 C7 H11 109.476 no
H9 C7 H10 109.471 no
H9 C7 H11 109.469 no
H10 C7 H11 109.467 no
C9 C10 H12 120.606 no
C11 C10 H12 120.608 no
C10 C11 H13 119.709 no
C12 C11 H13 119.709 no
C11 C12 H14 120.321 no
C13 C12 H14 120.324 no
C8 C13 H15 119.565 no
C12 C13 H15 119.569 no
N4 C14 H17 111.368 no
N4 C14 H18 111.379 no
C15 C14 H17 111.363 no
C15 C14 H18 111.367 no
H17 C14 H18 109.244 no
C14 C15 H19 108.095 no
C16 C15 H19 108.098 no
C18 C15 H19 108.100 no
N4 C17 H20 110.923 no
N4 C17 H21 110.927 no
C16 C17 H20 110.924 no
C16 C17 H21 110.923 no
H20 C17 H21 108.944 no
C16 C19 H22 109.467 no
C16 C19 H23 109.475 no
C16 C19 H24 109.473 no
H22 C19 H23 109.469 no
H22 C19 H24 109.468 no
H23 C19 H24 109.475 no
C16 C20 H25 109.470 no
C16 C20 H26 109.472 no
C16 C20 H27 109.469 no
H25 C20 H26 109.479 no
H25 C20 H27 109.468 no
H26 C20 H27 109.469 no
C22 C23 H28 120.972 no
C24 C23 H28 120.969 no
C23 C24 H29 119.860 no
C25 C24 H29 119.874 no
C24 C25 H30 119.218 no
C26 C25 H30 119.203 no
C21 C26 H31 120.050 no
C25 C26 H31 120.054 no

loop_
_geom_bond_atom_site_label_1
_geom_bond_atom_site_label_2
_geom_bond_distance
_geom_bond_publ_flag
S1 O1 1.434(3) yes
S1 O2 1.431(4) yes
S1 N1 1.593(3) yes
S1 C8 1.796(3) yes
S2 O7 1.435(3) yes
S2 O8 1.434(3) yes
S2 N4 1.613(3) yes
S2 C21 1.775(3) yes
O3 N2 1.220(4) yes
O4 N2 1.233(5) yes
O5 C5 1.196(6) yes
O6 C5 1.311(5) yes
O9 N3 1.235(4) yes
O10 N3 1.215(4) yes
O11 C18 1.224(5) yes
O12 C18 1.312(4) yes
N1 C1 1.481(6) yes
N1 C4 1.469(7) yes
N2 C9 1.473(5) yes
N3 C22 1.469(5) yes
N4 C14 1.476(6) yes
N4 C17 1.479(6) yes
C1 C2 1.535(6) yes
C2 C3 1.549(6) yes
C2 C5 1.511(6) yes
C3 C4 1.535(5) yes
C3 C6 1.520(5) yes
C3 C7 1.548(7) yes
C8 C9 1.393(6) yes
C8 C13 1.380(6) yes
C9 C10 1.370(5) yes
C10 C11 1.393(7) yes
C11 C12 1.380(7) yes
C12 C13 1.396(5) yes
C14 C15 1.517(6) yes
C15 C16 1.568(6) yes
C15 C18 1.507(4) yes
C16 C17 1.541(5) yes
C16 C19 1.514(5) yes
C16 C20 1.523(5) yes
C21 C22 1.393(6) yes
C21 C26 1.409(6) yes
C22 C23 1.403(5) yes
C23 C24 1.388(6) yes
C24 C25 1.378(7) yes
C25 C26 1.380(5) yes
O6 H16 0.95(4) no
O12 H32 0.89(4) no
C1 H1 0.990 no
C1 H2 0.990 no
C2 H3 1.000 no
C4 H4 0.990 no
C4 H5 0.990 no
C6 H6 0.980 no
C6 H7 0.980 no
C6 H8 0.980 no
C7 H9 0.980 no
C7 H10 0.980 no
C7 H11 0.980 no
C10 H12 0.950 no
C11 H13 0.950 no
C12 H14 0.950 no
C13 H15 0.950 no
C14 H17 0.990 no
C14 H18 0.990 no
C15 H19 1.000 no
C17 H20 0.990 no
C17 H21 0.990 no
C19 H22 0.980 no
C19 H23 0.980 no
C19 H24 0.980 no
C20 H25 0.980 no
C20 H26 0.980 no
C20 H27 0.980 no
C23 H28 0.950 no
C24 H29 0.950 no
C25 H30 0.950 no
C26 H31 0.950 no

loop_
_geom_contact_atom_site_label_1
_geom_contact_atom_site_label_2
_geom_contact_distance
_geom_contact_publ_flag
_geom_contact_site_symmetry_2
S1 O3 3.276(4) no .
S1 N2 3.232(4) no .
S2 O9 3.250(4) no .
S2 N3 3.191(4) no .
O1 O3 2.950(4) no .
O1 O4 3.507(4) no .
O1 N2 2.877(4) no .
O1 C4 2.952(5) no .
O1 C9 3.072(4) no .
O2 C1 2.914(5) no .
O2 C13 2.811(4) no .
O3 N1 3.400(5) no .
O3 C4 3.077(5) no .
O3 C8 2.964(6) no .
O3 C10 3.335(5) no .
O4 C8 3.477(6) no .
O4 C10 2.825(5) no .
O5 C1 2.808(5) no .
O6 C3 2.918(5) no .
O6 C6 3.022(5) no .
O6 C7 3.156(8) no .
O7 C14 2.912(5) no .
O7 C26 2.850(4) no .
O8 O9 2.938(4) no .
O8 O10 3.339(4) no .
O8 N3 2.812(4) no .
O8 C17 2.863(4) no .
O8 C22 3.014(4) no .
O9 N4 3.277(5) no .
O9 C17 3.164(5) no .
O9 C21 2.964(6) no .
O9 C23 3.337(5) no .
O10 C21 3.448(5) no .
O10 C23 2.881(5) no .
O11 C14 2.729(5) no .
O11 C16 3.537(5) no .
O11 C20 3.569(6) no .
O12 C16 3.021(4) no .
O12 C19 3.143(5) no .
O12 C20 3.368(5) no .
N1 C6 3.086(5) no .
N1 C13 3.518(5) no .
N4 C20 3.122(5) no .
N4 C26 3.578(5) no .
C1 C6 3.090(6) no .
C1 C8 3.441(5) no .
C5 C6 3.087(6) no .
C5 C7 3.342(9) no .
C8 C11 2.781(5) no .
C9 C12 2.755(6) no .
C10 C13 2.773(6) no .
C14 C20 3.087(7) no .
C14 C21 3.563(5) no .
C18 C19 3.321(6) no .
C18 C20 2.948(6) no .
C21 C24 2.805(5) no .
C22 C25 2.743(6) no .
C23 C26 2.801(7) no .
O1 C12 3.260(6) no 1_655
O2 O7 3.485(4) no 1_554
O2 C17 3.434(4) no 1_654
O2 C26 3.488(6) no 1_554
O3 O11 3.383(4) no .
O3 C12 3.392(5) no 1_655
O4 O5 3.289(4) no 1_565
O4 O6 3.556(5) no 1_565
O4 C5 3.308(6) no 1_565
O4 C11 3.523(5) no 1_655
O4 C24 3.433(6) no 1_564
O4 C25 3.068(5) no 1_564
O4 C26 3.555(5) no 1_564
O5 O4 3.289(4) no 1_545
O5 O9 3.221(4) no .
O5 O11 3.239(4) no 1_545
O5 O12 2.679(4) no 1_545
O5 N2 3.589(4) no 1_545
O5 C10 3.342(6) no 1_545
O5 C18 3.344(4) no 1_545
O6 O4 3.556(5) no 1_545
O6 O9 3.471(4) no .
O6 O11 2.599(4) no 1_545
O6 N3 3.549(4) no .
O6 C18 3.445(5) no 1_545
O6 C22 3.556(5) no .
O6 C23 3.195(6) no .
O7 O2 3.485(4) no 1_556
O7 C6 3.493(5) no 1_456
O7 C13 3.480(5) no 1_556
O8 C6 3.449(5) no 1_456
O8 C25 3.268(6) no 1_455
O9 O5 3.221(4) no .
O9 O6 3.471(4) no .
O9 O12 3.263(5) no 1_545
O9 C5 3.284(5) no .
O9 C25 3.498(5) no 1_455
O10 O11 3.190(4) no 1_545
O10 O12 3.249(5) no 1_545
O10 C11 3.442(6) no 1_546
O10 C12 3.124(5) no 1_546
O10 C15 3.304(5) no 1_545
O10 C18 2.952(5) no 1_545
O10 C24 3.426(5) no 1_455
O10 C25 3.533(5) no 1_455
O11 O3 3.383(4) no .
O11 O5 3.239(4) no 1_565
O11 O6 2.599(4) no 1_565
O11 O10 3.190(4) no 1_565
O11 N3 3.416(5) no 1_565
O11 C5 3.298(5) no 1_565
O11 C19 3.525(5) no 1_655
O11 C23 3.528(6) no 1_565
O12 O5 2.679(4) no 1_565
O12 O9 3.263(5) no 1_565
O12 O10 3.249(5) no 1_565
O12 N3 3.484(5) no 1_565
O12 C5 3.470(5) no 1_565
O12 C10 3.594(5) no .
N2 O5 3.589(4) no 1_565
N3 O6 3.549(4) no .
N3 O11 3.416(5) no 1_545
N3 O12 3.484(5) no 1_545
N3 C18 3.416(5) no 1_545
C5 O4 3.308(6) no 1_545
C5 O9 3.284(5) no .
C5 O11 3.298(5) no 1_545
C5 O12 3.470(5) no 1_545
C6 O7 3.493(5) no 1_654
C6 O8 3.449(5) no 1_654
C6 C11 3.542(6) no 1_645
C10 O5 3.342(6) no 1_565
C10 O12 3.594(5) no .
C11 O4 3.523(5) no 1_455
C11 O10 3.442(6) no 1_564
C11 C6 3.542(6) no 1_465
C12 O1 3.260(6) no 1_455
C12 O3 3.392(5) no 1_455
C12 O10 3.124(5) no 1_564
C13 O7 3.480(5) no 1_554
C15 O10 3.304(5) no 1_565
C17 O2 3.434(4) no 1_456
C18 O5 3.344(4) no 1_565
C18 O6 3.445(5) no 1_565
C18 O10 2.952(5) no 1_565
C18 N3 3.416(5) no 1_565
C19 O11 3.525(5) no 1_455
C22 O6 3.556(5) no .
C23 O6 3.195(6) no .
C23 O11 3.528(6) no 1_545
C24 O4 3.433(6) no 1_546
C24 O10 3.426(5) no 1_655
C25 O4 3.068(5) no 1_546
C25 O8 3.268(6) no 1_655
C25 O9 3.498(5) no 1_655
C25 O10 3.533(5) no 1_655
C26 O2 3.488(6) no 1_556
C26 O4 3.555(5) no 1_546
S1 H1 3.0503 no .
S1 H2 2.8151 no .
S1 H4 3.0275 no .
S1 H5 2.9581 no .
S1 H15 2.7606 no .
S2 H17 3.1540 no .
S2 H18 2.7650 no .
S2 H20 2.9306 no .
S2 H21 3.0194 no .
S2 H31 2.8280 no .
O1 H4 3.1444 no .
O1 H5 2.7543 no .
O2 H1 2.8800 no .
O2 H2 2.9323 no .
O2 H15 2.4367 no .
O3 H4 2.3142 no .
O3 H5 3.3150 no .
O3 H12 3.5158 no .
O4 H12 2.6096 no .
O5 H1 2.7836 no .
O5 H2 2.8315 no .
O5 H3 2.6835 no .
O5 H16 2.38(4) no .
O6 H3 2.8911 no .
O6 H6 3.3577 no .
O6 H7 2.4271 no .
O6 H9 2.5695 no .
O6 H10 3.5958 no .
O7 H17 3.4367 no .
O7 H18 2.4762 no .
O7 H31 2.5079 no .
O8 H20 2.7336 no .
O8 H21 2.9189 no .
O9 H21 2.3773 no .
O9 H28 3.5156 no .
O10 H28 2.7064 no .
O11 H17 2.4456 no .
O11 H18 2.9817 no .
O11 H19 2.9922 no .
O11 H25 3.3142 no .
O11 H27 3.3297 no .
O11 H32 2.29(4) no .
O12 H19 2.6232 no .
O12 H23 2.5795 no .
O12 H24 3.4133 no .
O12 H25 2.8447 no .
N1 H3 2.6932 no .
N1 H6 2.8120 no .
N1 H8 3.5140 no .
N1 H15 3.4488 no .
N2 H4 3.3376 no .
N2 H12 2.5503 no .
N3 H21 3.3870 no .
N3 H28 2.5707 no .
N4 H19 2.6913 no .
N4 H26 3.5627 no .
N4 H27 2.8466 no .
N4 H31 3.5629 no .
C1 H4 3.0132 no .
C1 H5 3.1981 no .
C1 H6 2.7344 no .
C1 H15 3.3323 no .
C2 H4 2.8022 no .
C2 H5 3.2393 no .
C2 H6 2.6708 no .
C2 H7 2.8033 no .
C2 H8 3.3805 no .
C2 H9 2.7900 no .
C2 H10 2.7040 no .
C2 H11 3.3955 no .
C2 H16 3.24(4) no .
C3 H1 2.8720 no .
C3 H2 3.2657 no .
C4 H1 3.0536 no .
C4 H2 3.1678 no .
C4 H3 2.6444 no .
C4 H6 2.6891 no .
C4 H7 3.3457 no .
C4 H8 2.6717 no .
C4 H9 3.3930 no .
C4 H10 2.7435 no .
C4 H11 2.7583 no .
C5 H1 2.6102 no .
C5 H2 2.8795 no .
C5 H6 3.1631 no .
C5 H7 2.8686 no .
C5 H9 3.1073 no .
C5 H10 3.5965 no .
C6 H1 3.0326 no .
C6 H3 3.3692 no .
C6 H4 3.3255 no .
C6 H5 2.5402 no .
C6 H9 2.6964 no .
C6 H10 3.3576 no .
C6 H11 2.7132 no .
C7 H3 2.6132 no .
C7 H4 2.6032 no .
C7 H5 2.9963 no .
C7 H6 3.3617 no .
C7 H7 2.6630 no .
C7 H8 2.7345 no .
C8 H2 3.0807 no .
C8 H4 3.5863 no .
C8 H12 3.2725 no .
C8 H14 3.2696 no .
C9 H13 3.2363 no .
C9 H15 3.2412 no .
C10 H14 3.2671 no .
C11 H15 3.2518 no .
C12 H12 3.2669 no .
C13 H2 2.9995 no .
C13 H13 3.2553 no .
C14 H20 3.0401 no .
C14 H21 3.1898 no .
C14 H25 3.5992 no .
C14 H27 2.7199 no .
C14 H31 3.5828 no .
C15 H20 2.8180 no .
C15 H21 3.2329 no .
C15 H22 3.4099 no .
C15 H23 2.8327 no .
C15 H24 2.7106 no .
C15 H25 2.7944 no .
C15 H26 3.3809 no .
C15 H27 2.6492 no .
C15 H32 3.15(4) no .
C16 H17 2.8745 no .
C16 H18 3.2906 no .
C17 H17 3.0414 no .
C17 H18 3.1912 no .
C17 H19 2.6806 no .
C17 H22 2.6840 no .
C17 H23 3.3505 no .
C17 H24 2.6857 no .
C17 H25 3.3629 no .
C17 H26 2.7034 no .
C17 H27 2.7019 no .
C18 H17 2.5942 no .
C18 H18 2.9092 no .
C18 H23 3.1083 no .
C18 H24 3.5946 no .
C18 H25 2.7063 no .
C18 H27 3.0239 no .
C19 H19 2.6452 no .
C19 H20 2.5358 no .
C19 H21 2.9506 no .
C19 H25 2.6903 no .
C19 H26 2.7260 no .
C19 H27 3.3512 no .
C20 H17 3.0054 no .
C20 H19 3.3750 no .
C20 H20 3.3408 no .
C20 H21 2.5631 no .
C20 H22 2.7275 no .
C20 H23 2.6844 no .
C20 H24 3.3529 no .
C21 H17 3.5347 no .
C21 H28 3.3055 no .
C21 H30 3.2686 no .
C22 H29 3.2574 no .
C22 H31 3.2614 no .
C23 H30 3.2511 no .
C24 H31 3.2594 no .
C25 H28 3.2605 no .
C26 H29 3.2586 no .
H1 H3 2.8586 no .
H1 H5 3.5985 no .
H1 H6 2.4151 no .
H1 H7 3.4747 no .
H2 H3 2.2594 no .
H2 H4 3.5085 no .
H2 H15 2.6068 no .
H3 H4 2.6914 no .
H3 H9 2.9168 no .
H3 H10 2.3844 no .
H3 H11 3.5064 no .
H4 H8 3.4471 no .
H4 H9 3.5357 no .
H4 H10 2.4511 no .
H4 H11 2.7760 no .
H5 H6 2.7105 no .
H5 H7 3.4777 no .
H5 H8 2.3646 no .
H5 H10 3.3456 no .
H5 H11 2.8874 no .
H6 H9 3.5743 no .
H7 H9 2.4746 no .
H7 H10 3.5589 no .
H7 H11 2.9453 no .
H7 H16 3.1693 no .
H8 H9 3.0260 no .
H8 H11 2.5693 no .
H9 H16 3.3139 no .
H12 H13 2.3480 no .
H13 H14 2.3305 no .
H14 H15 2.3451 no .
H17 H19 2.8565 no .
H17 H21 3.5620 no .
H17 H25 3.4472 no .
H17 H27 2.3749 no .
H17 H31 3.3788 no .
H18 H19 2.2603 no .
H18 H20 3.5603 no .
H18 H31 3.3355 no .
H19 H20 2.7522 no .
H19 H22 3.5367 no .
H19 H23 2.9517 no .
H19 H24 2.4074 no .
H19 H27 3.5980 no .
H19 H32 3.4245 no .
H20 H22 2.6776 no .
H20 H23 3.4795 no .
H20 H24 2.3799 no .
H20 H26 3.4715 no .
H21 H22 2.8198 no .
H21 H24 3.3049 no .
H21 H25 3.5020 no .
H21 H26 2.4055 no .
H21 H27 2.7197 no .
H22 H25 3.0028 no .
H22 H26 2.5770 no .
H23 H25 2.4921 no .
H23 H26 2.9917 no .
H23 H27 3.5692 no .
H23 H32 3.3257 no .
H24 H25 3.5733 no .
H25 H32 3.3117 no .
H28 H29 2.3502 no .
H29 H30 2.3152 no .
H30 H31 2.3197 no .
S1 H20 3.3400 no 1_654
S2 H6 3.3187 no 1_456
O1 H14 2.3518 no 1_655
O1 H18 3.5079 no 1_654
O1 H19 2.8073 no 1_654
O1 H20 3.4568 no 1_654
O1 H29 3.0611 no 1_564
O2 H18 3.1724 no 1_554
O2 H20 2.4678 no 1_654
O2 H24 3.0717 no 1_654
O2 H31 2.5513 no 1_554
O3 H13 3.3456 no 1_655
O3 H14 2.7188 no 1_655
O3 H16 3.36(5) no 1_565
O3 H22 3.2798 no 1_655
O3 H23 3.4174 no 1_655
O3 H25 3.5992 no .
O4 H1 2.9863 no 1_565
O4 H6 3.1179 no 1_565
O4 H7 3.5067 no 1_565
O4 H13 2.7889 no 1_655
O4 H14 3.1226 no 1_655
O4 H29 3.5781 no 1_564
O4 H30 3.0074 no 1_564
O5 H8 2.9601 no 1_455
O5 H12 2.5180 no 1_545
O5 H32 1.78(4) no 1_545
O6 H23 3.2497 no 1_645
O6 H28 2.9869 no .
O6 H32 2.95(5) no 1_545
O7 H1 3.5290 no 1_556
O7 H2 3.1185 no 1_556
O7 H5 2.8523 no 1_456
O7 H6 3.1986 no 1_456
O7 H8 2.9273 no 1_456
O7 H15 2.5472 no 1_556
O8 H1 3.4441 no 1_456
O8 H6 2.5859 no 1_456
O8 H8 3.5076 no 1_456
O8 H13 3.2041 no 1_546
O8 H30 2.3594 no 1_455
O8 H31 3.5894 no 1_455
O9 H3 3.4166 no .
O9 H11 3.2088 no 1_455
O9 H16 3.40(4) no .
O9 H29 3.5090 no 1_455
O9 H30 2.8245 no 1_455
O9 H32 2.97(5) no 1_545
O10 H13 3.5762 no 1_546
O10 H14 3.0690 no 1_546
O10 H18 3.4156 no 1_545
O10 H19 2.8140 no 1_545
O10 H29 2.7282 no 1_455
O10 H30 2.9382 no 1_455
O10 H32 3.47(4) no 1_545
O11 H16 1.66(4) no 1_565
O11 H22 3.2969 no 1_655
O11 H23 3.4908 no 1_655
O11 H24 3.2093 no 1_655
O11 H28 2.7466 no 1_565
O12 H7 3.2082 no 1_465
O12 H12 3.3230 no .
O12 H16 2.98(4) no 1_565
O12 H29 3.3714 no 1_465
N2 H13 3.4011 no 1_655
N2 H14 3.0027 no 1_655
N3 H16 3.29(4) no .
N3 H29 3.4563 no 1_455
N3 H30 2.9881 no 1_455
N3 H32 3.39(5) no 1_545
C1 H31 3.3770 no 1_554
C2 H27 3.2601 no .
C4 H14 3.5581 no 1_655
C5 H12 3.4314 no 1_545
C5 H32 2.62(4) no 1_545
C6 H12 3.3191 no 1_645
C6 H13 2.7643 no 1_645
C7 H21 3.2826 no 1_655
C7 H22 3.4607 no 1_655
C7 H26 3.5884 no 1_655
C8 H25 3.1851 no .
C8 H28 3.5735 no 1_564
C9 H25 3.0468 no .
C10 H7 3.5322 no 1_465
C10 H8 3.4752 no 1_465
C10 H25 3.1085 no .
C10 H32 3.30(5) no .
C11 H6 3.3137 no 1_465
C11 H7 3.1693 no 1_465
C11 H8 3.5717 no 1_465
C11 H25 3.1950 no .
C12 H5 3.5173 no 1_455
C12 H25 3.2721 no .
C13 H18 3.1303 no 1_554
C13 H25 3.2848 no .
C14 H15 3.4464 no 1_556
C15 H29 3.5097 no 1_465
C17 H11 3.4197 no 1_455
C17 H30 3.5374 no 1_455
C18 H16 2.58(4) no 1_565
C18 H28 3.5345 no 1_565
C19 H16 3.49(4) no 1_465
C19 H28 3.5473 no 1_465
C20 H2 3.5421 no .
C20 H3 2.9894 no .
C20 H11 3.5843 no 1_455
C21 H12 3.5855 no 1_546
C22 H9 3.5064 no .
C22 H16 3.50(4) no .
C23 H9 3.1662 no .
C23 H16 3.04(5) no .
C23 H24 3.4372 no 1_645
C24 H9 2.9268 no .
C24 H19 3.5777 no 1_645
C25 H9 3.0750 no .
C25 H10 3.5420 no .
C26 H1 3.2428 no 1_556
C26 H9 3.4945 no .
C26 H10 3.4062 no .
H1 O4 2.9863 no 1_545
H1 O7 3.5290 no 1_554
H1 O8 3.4441 no 1_654
H1 C26 3.2428 no 1_554
H1 H12 3.4705 no 1_545
H1 H30 3.5140 no 1_554
H1 H31 2.6584 no 1_554
H2 O7 3.1185 no 1_554
H2 C20 3.5421 no .
H2 H8 3.4285 no 1_455
H2 H26 3.0123 no .
H2 H27 3.3924 no .
H2 H31 3.3947 no 1_554
H3 O9 3.4166 no .
H3 C20 2.9894 no .
H3 H25 3.5316 no .
H3 H26 2.8390 no .
H3 H27 2.3054 no .
H4 H14 3.3846 no 1_655
H4 H22 2.9778 no 1_655
H4 H26 3.5602 no 1_655
H4 H27 3.2419 no .
H5 O7 2.8523 no 1_654
H5 C12 3.5173 no 1_655
H5 H14 2.9948 no 1_655
H5 H15 3.1853 no 1_655
H5 H26 3.4236 no 1_655
H6 S2 3.3187 no 1_654
H6 O4 3.1179 no 1_545
H6 O7 3.1986 no 1_654
H6 O8 2.5859 no 1_654
H6 C11 3.3137 no 1_645
H6 H12 3.4620 no 1_645
H6 H13 2.4471 no 1_645
H7 O4 3.5067 no 1_545
H7 O12 3.2082 no 1_645
H7 C10 3.5322 no 1_645
H7 C11 3.1693 no 1_645
H7 H12 3.1887 no 1_645
H7 H13 2.4368 no 1_645
H7 H23 3.3113 no 1_645
H7 H32 3.1342 no 1_645
H8 O5 2.9601 no 1_655
H8 O7 2.9273 no 1_654
H8 O8 3.5076 no 1_654
H8 C10 3.4752 no 1_645
H8 C11 3.5717 no 1_645
H8 H2 3.4285 no 1_655
H8 H12 2.7930 no 1_645
H8 H13 2.9774 no 1_645
H8 H32 3.2535 no 1_645
H9 C22 3.5064 no .
H9 C23 3.1662 no .
H9 C24 2.9268 no .
H9 C25 3.0750 no .
H9 C26 3.4945 no .
H9 H21 3.5770 no 1_655
H9 H29 3.2387 no .
H9 H30 3.4245 no .
H10 C25 3.5420 no .
H10 C26 3.4062 no .
H10 H17 3.0868 no .
H10 H21 3.2584 no 1_655
H10 H22 2.8996 no 1_655
H10 H27 3.2613 no .
H11 O9 3.2088 no 1_655
H11 C17 3.4197 no 1_655
H11 C20 3.5843 no 1_655
H11 H21 2.5742 no 1_655
H11 H22 3.1565 no 1_655
H11 H26 2.7258 no 1_655
H12 O5 2.5180 no 1_565
H12 O12 3.3230 no .
H12 C5 3.4314 no 1_565
H12 C6 3.3191 no 1_465
H12 C21 3.5855 no 1_564
H12 H1 3.4705 no 1_565
H12 H6 3.4620 no 1_465
H12 H7 3.1887 no 1_465
H12 H8 2.7930 no 1_465
H12 H32 2.8235 no .
H13 O3 3.3456 no 1_455
H13 O4 2.7889 no 1_455
H13 O8 3.2041 no 1_564
H13 O10 3.5762 no 1_564
H13 N2 3.4011 no 1_455
H13 C6 2.7643 no 1_465
H13 H6 2.4471 no 1_465
H13 H7 2.4368 no 1_465
H13 H8 2.9774 no 1_465
H14 O1 2.3518 no 1_455
H14 O3 2.7188 no 1_455
H14 O4 3.1226 no 1_455
H14 O10 3.0690 no 1_564
H14 N2 3.0027 no 1_455
H14 C4 3.5581 no 1_455
H14 H4 3.3846 no 1_455
H14 H5 2.9948 no 1_455
H14 H18 3.5491 no 1_554
H15 O7 2.5472 no 1_554
H15 C14 3.4464 no 1_554
H15 H5 3.1853 no 1_455
H15 H18 2.4716 no 1_554
H16 O3 3.36(5) no 1_545
H16 O9 3.40(4) no .
H16 O11 1.66(4) no 1_545
H16 O12 2.98(4) no 1_545
H16 N3 3.29(4) no .
H16 C18 2.58(4) no 1_545
H16 C19 3.49(4) no 1_645
H16 C22 3.50(4) no .
H16 C23 3.04(5) no .
H16 H23 3.0340 no 1_645
H16 H24 3.2884 no 1_645
H16 H28 2.5808 no .
H16 H32 2.49(6) no 1_545
H17 H10 3.0868 no .
H17 H22 3.1536 no 1_655
H17 H24 3.4097 no 1_655
H18 O1 3.5079 no 1_456
H18 O2 3.1724 no 1_556
H18 O10 3.4156 no 1_565
H18 C13 3.1303 no 1_556
H18 H14 3.5491 no 1_556
H18 H15 2.4716 no 1_556
H18 H28 3.5570 no 1_565
H19 O1 2.8073 no 1_456
H19 O10 2.8140 no 1_565
H19 C24 3.5777 no 1_465
H19 H29 2.6493 no 1_465
H20 S1 3.3400 no 1_456
H20 O1 3.4568 no 1_456
H20 O2 2.4678 no 1_456
H20 H30 3.2177 no 1_455
H20 H31 3.0615 no 1_455
H21 C7 3.2826 no 1_455
H21 H9 3.5770 no 1_455
H21 H10 3.2584 no 1_455
H21 H11 2.5742 no 1_455
H21 H30 3.0834 no 1_455
H22 O3 3.2798 no 1_455
H22 O11 3.2969 no 1_455
H22 C7 3.4607 no 1_455
H22 H4 2.9778 no 1_455
H22 H10 2.8996 no 1_455
H22 H11 3.1565 no 1_455
H22 H17 3.1536 no 1_455
H23 O3 3.4174 no 1_455
H23 O6 3.2497 no 1_465
H23 O11 3.4908 no 1_455
H23 H7 3.3113 no 1_465
H23 H16 3.0340 no 1_465
H23 H28 3.5704 no 1_465
H24 O2 3.0717 no 1_456
H24 O11 3.2093 no 1_455
H24 C23 3.4372 no 1_465
H24 H16 3.2884 no 1_465
H24 H17 3.4097 no 1_455
H24 H28 2.7232 no 1_465
H24 H29 3.0933 no 1_465
H25 O3 3.5992 no .
H25 C8 3.1851 no .
H25 C9 3.0468 no .
H25 C10 3.1085 no .
H25 C11 3.1950 no .
H25 C12 3.2721 no .
H25 C13 3.2848 no .
H25 H3 3.5316 no .
H26 C7 3.5884 no 1_455
H26 H2 3.0123 no .
H26 H3 2.8390 no .
H26 H4 3.5602 no 1_455
H26 H5 3.4236 no 1_455
H26 H11 2.7258 no 1_455
H27 C2 3.2601 no .
H27 H2 3.3924 no .
H27 H3 2.3054 no .
H27 H4 3.2419 no .
H27 H10 3.2613 no .
H28 O6 2.9869 no .
H28 O11 2.7466 no 1_545
H28 C8 3.5735 no 1_546
H28 C18 3.5345 no 1_545
H28 C19 3.5473 no 1_645
H28 H16 2.5808 no .
H28 H18 3.5570 no 1_545
H28 H23 3.5704 no 1_645
H28 H24 2.7232 no 1_645
H29 O1 3.0611 no 1_546
H29 O4 3.5781 no 1_546
H29 O9 3.5090 no 1_655
H29 O10 2.7282 no 1_655
H29 O12 3.3714 no 1_645
H29 N3 3.4563 no 1_655
H29 C15 3.5097 no 1_645
H29 H9 3.2387 no .
H29 H19 2.6493 no 1_645
H29 H24 3.0933 no 1_645
H30 O4 3.0074 no 1_546
H30 O8 2.3594 no 1_655
H30 O9 2.8245 no 1_655
H30 O10 2.9382 no 1_655
H30 N3 2.9881 no 1_655
H30 C17 3.5374 no 1_655
H30 H1 3.5140 no 1_556
H30 H9 3.4245 no .
H30 H20 3.2177 no 1_655
H30 H21 3.0834 no 1_655
H31 O2 2.5513 no 1_556
H31 O8 3.5894 no 1_655
H31 C1 3.3770 no 1_556
H31 H1 2.6584 no 1_556
H31 H2 3.3947 no 1_556
H31 H20 3.0615 no 1_655
H32 O5 1.78(4) no 1_565
H32 O6 2.95(5) no 1_565
H32 O9 2.97(5) no 1_565
H32 O10 3.47(4) no 1_565
H32 N3 3.39(5) no 1_565
H32 C5 2.62(4) no 1_565
H32 C10 3.30(5) no .
H32 H7 3.1342 no 1_465
H32 H8 3.2535 no 1_465
H32 H12 2.8235 no .
H32 H16 2.49(6) no 1_565

loop_
_geom_hbond_atom_site_label_D
_geom_hbond_atom_site_label_H
_geom_hbond_atom_site_label_A
_geom_hbond_site_symmetry_A
_geom_hbond_distance_DA
_geom_hbond_distance_DH
_geom_hbond_distance_HA
_geom_hbond_angle_DHA
_geom_hbond_publ_flag
O6 H16 O11 1_545 2.599(4) 0.946 1.66(4) 174(4) no
O12 H32 O5 1_565 2.679(4) 0.895 1.78(4) 178(4) no

loop_
_geom_torsion_atom_site_label_1
_geom_torsion_atom_site_label_2
_geom_torsion_atom_site_label_3
_geom_torsion_atom_site_label_4
_geom_torsion
_geom_torsion_publ_flag
O1 S1 N1 C1 -169.6(2) no
O1 S1 N1 C4 20.5(3) no
O1 S1 C8 C9 -21.1(3) no
O1 S1 C8 C13 151.34(19) no
O2 S1 N1 C1 -38.5(3) no
O2 S1 N1 C4 151.6(3) no
O2 S1 C8 C9 -149.3(3) no
O2 S1 C8 C13 23.1(3) no
N1 S1 C8 C9 96.4(3) no
N1 S1 C8 C13 -91.1(3) no
C8 S1 N1 C1 73.6(3) no
C8 S1 N1 C4 -96.3(3) no
O7 S2 N4 C14 26.3(3) no
O7 S2 N4 C17 -133.0(3) no
O7 S2 C21 C22 150.5(3) no
O7 S2 C21 C26 -22.2(3) no
O8 S2 N4 C14 158.20(19) no
O8 S2 N4 C17 -1.1(3) no
O8 S2 C21 C22 22.4(3) no
O8 S2 C21 C26 -150.2(2) no
N4 S2 C21 C22 -93.0(3) no
N4 S2 C21 C26 94.3(3) no
C21 S2 N4 C14 -86.8(3) no
C21 S2 N4 C17 113.9(3) no
S1 N1 C1 C2 -161.8(2) no
S1 N1 C4 C3 -174.3(2) no
C1 N1 C4 C3 15.1(4) no
C4 N1 C1 C2 9.3(4) no
O3 N2 C9 C8 -53.6(4) no
O3 N2 C9 C10 123.5(3) no
O4 N2 C9 C8 132.6(3) no
O4 N2 C9 C10 -50.4(4) no
O9 N3 C22 C21 55.5(4) no
O9 N3 C22 C23 -121.2(3) no
O10 N3 C22 C21 -126.8(3) no
O10 N3 C22 C23 56.4(4) no
S2 N4 C14 C15 -149.0(3) no
S2 N4 C17 C16 173.0(2) no
C14 N4 C17 C16 12.3(4) no
C17 N4 C14 C15 12.3(4) no
N1 C1 C2 C3 -29.9(4) no
N1 C1 C2 C5 -161.1(3) no
C1 C2 C3 C4 39.2(4) no
C1 C2 C3 C6 -77.7(3) no
C1 C2 C3 C7 158.6(3) no
C1 C2 C5 O5 -41.0(5) no
C1 C2 C5 O6 143.7(3) no
C3 C2 C5 O5 -163.1(4) no
C3 C2 C5 O6 21.6(5) no
C5 C2 C3 C4 164.3(3) no
C5 C2 C3 C6 47.4(5) no
C5 C2 C3 C7 -76.2(4) no
C2 C3 C4 N1 -32.7(4) no
C6 C3 C4 N1 86.0(4) no
C7 C3 C4 N1 -151.6(3) no
S1 C8 C9 N2 -14.3(4) no
S1 C8 C9 C10 168.86(19) no
S1 C8 C13 C12 -173.24(19) no
C9 C8 C13 C12 -0.3(5) no
C13 C8 C9 N2 173.4(3) no
C13 C8 C9 C10 -3.4(5) no
N2 C9 C10 C11 -172.5(3) no
C8 C9 C10 C11 4.5(5) no
C9 C10 C11 C12 -2.0(5) no
C10 C11 C12 C13 -1.6(6) no
C11 C12 C13 C8 2.7(5) no
N4 C14 C15 C16 -31.7(4) no
N4 C14 C15 C18 -157.4(3) no
C14 C15 C16 C17 39.1(3) no
C14 C15 C16 C19 156.3(3) no
C14 C15 C16 C20 -77.5(3) no
C14 C15 C18 O11 -0.7(5) no
C14 C15 C18 O12 179.3(3) no
C16 C15 C18 O11 -120.9(4) no
C16 C15 C18 O12 59.0(4) no
C18 C15 C16 C17 162.7(2) no
C18 C15 C16 C19 -80.0(3) no
C18 C15 C16 C20 46.2(3) no
C15 C16 C17 N4 -30.4(3) no
C19 C16 C17 N4 -150.3(3) no
C20 C16 C17 N4 86.2(4) no
S2 C21 C22 N3 13.9(4) no
S2 C21 C22 C23 -169.60(19) no
S2 C21 C26 C25 173.1(2) no
C22 C21 C26 C25 0.0(5) no
C26 C21 C22 N3 -173.4(3) no
C26 C21 C22 C23 3.1(5) no
N3 C22 C23 C24 173.6(3) no
C21 C22 C23 C24 -3.2(5) no
C22 C23 C24 C25 0.1(5) no
C23 C24 C25 C26 3.0(6) no
C24 C25 C26 C21 -3.0(6) no
